data_4087484
loop_
_publ_author_name
'Alvarez, M. Angeles'
'Garc\'ia, M. Esther'
'Men\'endez, Sonia'
'Ruiz, Miguel A.'

_publ_section_title
;
 Carbyne--Carbyne Coupling and H-Shifts in Reactions of the Unsaturated
 Methoxy- and Hydroxycarbyne Complexes [Mo2Cp2(\m-COR)(\m-CPh)(\m-PCy2)]+
 with CO and Isocyanides
;
_journal_issue 9
_journal_name_full Organometallics
_journal_page_first 1681
_journal_paper_doi 10.1021/acs.organomet.5b00166
_journal_volume 34
_journal_year 2015
_chemical_compound_source 'synthesis as described'
_chemical_formula_moiety 'C32 H38 Mo2 O3 P, C7 H8, B F4'
_chemical_formula_sum 'C39 H46 B F4 Mo2 O3 P'
_chemical_formula_weight 872.42
_space_group_IT_number 2
_space_group_name_Hall '-P 1'
_space_group_name_H-M_alt 'P -1'
_symmetry_cell_setting triclinic
_symmetry_Int_Tables_number 2
_symmetry_space_group_name_Hall '-P 1'
_symmetry_space_group_name_H-M 'P -1'
_atom_sites_solution_hydrogens geom
_atom_sites_solution_primary direct
_atom_sites_solution_secondary difmap
_audit_conform_dict_location ftp://ftp.iucr.org/pub/cif_core.dic
_audit_conform_dict_name cif_core.dic
_audit_conform_dict_version 2.3
_audit_creation_method 'WinGX routine CIF_UPDATE'
_cell_angle_alpha 63.7690(10)
_cell_angle_beta 82.3520(10)
_cell_angle_gamma 74.4240(10)
_cell_formula_units_Z 2
_cell_length_a 11.3563(3)
_cell_length_b 13.2911(3)
_cell_length_c 14.1758(3)
_cell_measurement_reflns_used 4305
_cell_measurement_temperature 100(2)
_cell_measurement_theta_max 25.350
_cell_measurement_theta_min 0.407
_cell_measurement_wavelength 0.71073
_cell_volume 1848.58(8)
_computing_cell_refinement 'HKL Scalepack (Otwinowski & Minor, 1997)'
_computing_data_collection 'Collect (Bruker AXS BV, 1997-2004)'
_computing_data_reduction
;
 HKL Denzo and Scalepack (Otwinowski & Minor, 1997) 
;
_computing_molecular_graphics 'Ortep-3 for Windows (Farrugia, 1997)'
_computing_publication_material 'WinGX publication routines (Farrugia, 1999)'
_computing_structure_refinement 'SHELXL-97 (Sheldrick, 1997)'
_computing_structure_solution 'SHELXS-97 (Sheldrick, 1997)'
_diffrn_ambient_temperature 100(2)
_diffrn_measured_fraction_theta_full 0.989
_diffrn_measured_fraction_theta_max 0.989
_diffrn_measurement_device '90 mm CCD camera on \k-goniostat'
_diffrn_measurement_device_type KappaCCD
_diffrn_measurement_method CCD
_diffrn_radiation_monochromator 'horizontally mounted graphite crystal'
_diffrn_radiation_probe x-ray
_diffrn_radiation_source 'fine-focus sealed tube'
_diffrn_radiation_type MoK\a
_diffrn_radiation_wavelength 0.71073
_diffrn_reflns_av_R_equivalents 0.0241
_diffrn_reflns_av_unetI/netI 0.0348
_diffrn_reflns_limit_h_max 13
_diffrn_reflns_limit_h_min -13
_diffrn_reflns_limit_k_max 15
_diffrn_reflns_limit_k_min -13
_diffrn_reflns_limit_l_max 17
_diffrn_reflns_limit_l_min 0
_diffrn_reflns_number 15009
_diffrn_reflns_theta_full 25.24
_diffrn_reflns_theta_max 25.24
_diffrn_reflns_theta_min 1.6
_exptl_absorpt_coefficient_mu 0.779
_exptl_absorpt_correction_T_max 1.018
_exptl_absorpt_correction_T_min 0.975
_exptl_absorpt_correction_type multi-scan
_exptl_absorpt_process_details
;
 R.H. Blessing, Acta Cryst. (1995), A51, 33-38
;
_exptl_crystal_colour brown
_exptl_crystal_density_diffrn 1.567
_exptl_crystal_density_method 'not measured'
_exptl_crystal_description prism
_exptl_crystal_F_000 888
_exptl_crystal_size_max 0.15
_exptl_crystal_size_mid 0.12
_exptl_crystal_size_min 0.1
_refine_diff_density_max 2.209
_refine_diff_density_min -1.359
_refine_diff_density_rms 0.311
_refine_ls_extinction_method none
_refine_ls_goodness_of_fit_ref 1.211
_refine_ls_hydrogen_treatment mixed
_refine_ls_matrix_type full
_refine_ls_number_parameters 455
_refine_ls_number_reflns 6602
_refine_ls_number_restraints 1
_refine_ls_restrained_S_all 1.211
_refine_ls_R_factor_all 0.05
_refine_ls_R_factor_gt 0.0399
_refine_ls_shift/su_max 0
_refine_ls_shift/su_mean 0
_refine_ls_structure_factor_coef Fsqd
_refine_ls_weighting_details 'calc w=1/[\s^2^(Fo^2^)+(0.0789P)^2^+4.2054P] where P=(Fo^2^+2Fc^2^)/3'
_refine_ls_weighting_scheme calc
_refine_ls_wR_factor_gt 0.117
_refine_ls_wR_factor_ref 0.1472
_reflns_number_gt 5867
_reflns_number_total 6602
_reflns_threshold_expression >2sigma(I)
_cod_data_source_file om5b00166_si_002.cif
_cod_data_source_block compound6
_cod_database_code 4087484

loop_
_symmetry_equiv_pos_as_xyz
'x, y, z'
'-x, -y, -z'

loop_
_atom_site_label
_atom_site_type_symbol
_atom_site_fract_x
_atom_site_fract_y
_atom_site_fract_z
_atom_site_U_iso_or_equiv
_atom_site_adp_type
_atom_site_occupancy
_atom_site_symmetry_multiplicity
_atom_site_calc_flag
_atom_site_refinement_flags
Mo1 Mo 0.25691(3) 0.41065(3) 0.19307(3) 0.01309(14) Uani 1 1 d .
Mo2 Mo 0.29589(3) 0.47400(3) 0.33749(3) 0.01519(14) Uani 1 1 d .
P1 P 0.18532(10) 0.60366(9) 0.17828(9) 0.0150(2) Uani 1 1 d .
O1 O 0.5142(3) 0.4571(3) 0.1102(3) 0.0284(8) Uani 1 1 d .
O2 O 0.0461(3) 0.4253(3) 0.4486(3) 0.0277(8) Uani 1 1 d .
O3 O 0.5162(3) 0.2592(3) 0.3356(3) 0.0265(7) Uani 1 1 d D
C1 C 0.4169(4) 0.4461(4) 0.1387(4) 0.0202(9) Uani 1 1 d .
C2 C 0.1339(4) 0.4458(4) 0.4045(4) 0.0206(9) Uani 1 1 d .
C3 C 0.3992(4) 0.3215(4) 0.3246(3) 0.0191(9) Uani 1 1 d .
C4 C 0.2910(4) 0.2946(4) 0.3552(3) 0.0175(9) Uani 1 1 d .
C5 C 0.2490(4) 0.1941(4) 0.4347(3) 0.0196(9) Uani 1 1 d .
C6 C 0.3341(5) 0.1001(4) 0.5041(4) 0.0261(10) Uani 1 1 d .
H6 H 0.4156 0.1029 0.5008 0.031 Uiso 1 1 calc R
C7 C 0.2958(5) 0.0030(4) 0.5776(4) 0.0337(12) Uani 1 1 d .
H7 H 0.3519 -0.0589 0.6238 0.04 Uiso 1 1 calc R
C8 C 0.1761(5) -0.0026(4) 0.5829(4) 0.0342(12) Uani 1 1 d .
H8 H 0.1519 -0.0686 0.6316 0.041 Uiso 1 1 calc R
C9 C 0.0906(5) 0.0907(5) 0.5155(4) 0.0319(11) Uani 1 1 d .
H9 H 0.0094 0.087 0.5196 0.038 Uiso 1 1 calc R
C10 C 0.1266(5) 0.1893(4) 0.4419(4) 0.0257(10) Uani 1 1 d .
H10 H 0.0693 0.2517 0.3976 0.031 Uiso 1 1 calc R
C11 C 0.1542(5) 0.4521(5) 0.0421(4) 0.0309(12) Uani 1 1 d .
H11 H 0.124 0.5278 -0.0061 0.037 Uiso 1 1 calc R
C12 C 0.0915(4) 0.3872(5) 0.1315(4) 0.0296(11) Uani 1 1 d .
H12 H 0.0127 0.4128 0.1531 0.035 Uiso 1 1 calc R
C13 C 0.1681(5) 0.2774(5) 0.1822(4) 0.0320(12) Uani 1 1 d .
H13 H 0.1488 0.2172 0.243 0.038 Uiso 1 1 calc R
C14 C 0.2789(5) 0.2739(5) 0.1256(5) 0.0333(12) Uani 1 1 d .
H14 H 0.3461 0.2112 0.1424 0.04 Uiso 1 1 calc R
C15 C 0.2704(5) 0.3822(5) 0.0388(4) 0.0333(13) Uani 1 1 d .
H15 H 0.3311 0.4036 -0.0119 0.04 Uiso 1 1 calc R
C16 C 0.3543(5) 0.4415(5) 0.5008(4) 0.0300(11) Uani 1 1 d .
H16 H 0.3378 0.3787 0.5604 0.036 Uiso 1 1 calc R
C17 C 0.2770(5) 0.5553(5) 0.4582(4) 0.0290(11) Uani 1 1 d .
H17 H 0.2016 0.5799 0.4858 0.035 Uiso 1 1 calc R
C18 C 0.3355(5) 0.6244(4) 0.3663(4) 0.0265(11) Uani 1 1 d .
H18 H 0.3052 0.702 0.323 0.032 Uiso 1 1 calc R
C19 C 0.4482(4) 0.5537(4) 0.3527(4) 0.0259(10) Uani 1 1 d .
H19 H 0.5047 0.5769 0.2983 0.031 Uiso 1 1 calc R
C20 C 0.4604(5) 0.4415(4) 0.4362(4) 0.0272(11) Uani 1 1 d .
H20 H 0.5267 0.3789 0.4466 0.033 Uiso 1 1 calc R
C21 C 0.0185(4) 0.6599(4) 0.1953(4) 0.0197(9) Uani 1 1 d .
H21 H -0.0136 0.5928 0.2427 0.024 Uiso 1 1 calc R
C22 C -0.0559(4) 0.7172(4) 0.0948(4) 0.0250(10) Uani 1 1 d .
H22A H -0.0272 0.7844 0.045 0.03 Uiso 1 1 calc R
H22B H -0.044 0.6636 0.0632 0.03 Uiso 1 1 calc R
C23 C -0.1918(4) 0.7535(5) 0.1186(5) 0.0341(12) Uani 1 1 d .
H23A H -0.2368 0.7926 0.0536 0.041 Uiso 1 1 calc R
H23B H -0.2221 0.6856 0.1637 0.041 Uiso 1 1 calc R
C24 C -0.2124(5) 0.8339(5) 0.1726(5) 0.0427(14) Uani 1 1 d .
H24A H -0.1881 0.9044 0.1251 0.051 Uiso 1 1 calc R
H24B H -0.2988 0.8541 0.189 0.051 Uiso 1 1 calc R
C25 C -0.1400(5) 0.7777(5) 0.2732(5) 0.0380(13) Uani 1 1 d .
H25A H -0.1697 0.7113 0.3234 0.046 Uiso 1 1 calc R
H25B H -0.1518 0.8321 0.3039 0.046 Uiso 1 1 calc R
C26 C -0.0037(4) 0.7395(4) 0.2511(4) 0.0269(10) Uani 1 1 d .
H26A H 0.0399 0.6992 0.3169 0.032 Uiso 1 1 calc R
H26B H 0.0282 0.8069 0.2075 0.032 Uiso 1 1 calc R
C27 C 0.2352(4) 0.7278(4) 0.0672(4) 0.0210(9) Uani 1 1 d .
H27 H 0.1783 0.7983 0.0661 0.025 Uiso 1 1 calc R
C28 C 0.3637(4) 0.7369(4) 0.0786(4) 0.0236(10) Uani 1 1 d .
H28A H 0.4222 0.6662 0.0847 0.028 Uiso 1 1 calc R
H28B H 0.3666 0.7457 0.1426 0.028 Uiso 1 1 calc R
C29 C 0.4004(5) 0.8401(4) -0.0160(4) 0.0281(11) Uani 1 1 d .
H29A H 0.3495 0.9115 -0.0159 0.034 Uiso 1 1 calc R
H29B H 0.4847 0.8386 -0.0088 0.034 Uiso 1 1 calc R
C30 C 0.3867(5) 0.8372(5) -0.1195(4) 0.0309(11) Uani 1 1 d .
H30A H 0.4455 0.771 -0.1235 0.037 Uiso 1 1 calc R
H30B H 0.4044 0.9062 -0.177 0.037 Uiso 1 1 calc R
C31 C 0.2587(5) 0.8300(4) -0.1311(4) 0.0296(11) Uani 1 1 d .
H31A H 0.2007 0.9 -0.1346 0.036 Uiso 1 1 calc R
H31B H 0.2543 0.8239 -0.1962 0.036 Uiso 1 1 calc R
C32 C 0.2249(4) 0.7268(4) -0.0396(3) 0.0236(10) Uani 1 1 d .
H32A H 0.2783 0.6567 -0.0405 0.028 Uiso 1 1 calc R
H32B H 0.1417 0.7261 -0.0478 0.028 Uiso 1 1 calc R
C41 C 0.0766(6) 1.0215(5) 0.2126(6) 0.0465(15) Uani 1 1 d .
H41A H 0.0295 0.968 0.2587 0.07 Uiso 1 1 calc R
H41B H 0.0701 1.0328 0.1416 0.07 Uiso 1 1 calc R
H41C H 0.0463 1.094 0.2172 0.07 Uiso 1 1 calc R
C42 C 0.2076(5) 0.9746(4) 0.2441(4) 0.0310(11) Uani 1 1 d .
C43 C 0.3002(6) 0.9727(5) 0.1696(5) 0.0379(13) Uani 1 1 d .
H43 H 0.2797 0.9999 0.0998 0.045 Uiso 1 1 calc R
C44 C 0.4209(5) 0.9319(5) 0.1965(5) 0.0409(13) Uani 1 1 d .
H44 H 0.481 0.9312 0.1453 0.049 Uiso 1 1 calc R
C45 C 0.4538(5) 0.8913(5) 0.3008(5) 0.0360(12) Uani 1 1 d .
H45 H 0.5357 0.8639 0.3195 0.043 Uiso 1 1 calc R
C46 C 0.3640(6) 0.8924(5) 0.3751(5) 0.0416(14) Uani 1 1 d .
H46 H 0.3845 0.8652 0.445 0.05 Uiso 1 1 calc R
C47 C 0.2425(5) 0.9341(5) 0.3466(5) 0.0394(13) Uani 1 1 d .
H47 H 0.1825 0.9348 0.398 0.047 Uiso 1 1 calc R
B1 B 0.7956(6) 0.3580(8) 0.3051(6) 0.0481(19) Uani 1 1 d .
F1 F 0.8497(4) 0.4386(4) 0.2976(4) 0.0677(12) Uani 1 1 d .
F2 F 0.8654(4) 0.2903(5) 0.2572(5) 0.0914(18) Uani 1 1 d .
F3 F 0.6805(4) 0.3909(5) 0.2784(5) 0.0919(18) Uani 1 1 d .
F4 F 0.7924(6) 0.2843(5) 0.4153(4) 0.0912(16) Uani 1 1 d .
H3 H 0.591(5) 0.284(8) 0.327(8) 0.109 Uiso 1 1 d D

loop_
_atom_site_aniso_label
_atom_site_aniso_U_11
_atom_site_aniso_U_22
_atom_site_aniso_U_33
_atom_site_aniso_U_23
_atom_site_aniso_U_13
_atom_site_aniso_U_12
Mo1 0.0128(2) 0.0133(2) 0.0151(2) -0.00711(16) -0.00391(14) -0.00233(15)
Mo2 0.0163(2) 0.0166(2) 0.0154(2) -0.00772(16) -0.00475(15) -0.00448(15)
P1 0.0153(5) 0.0139(5) 0.0163(5) -0.0069(4) -0.0033(4) -0.0020(4)
O1 0.0200(17) 0.0304(19) 0.0376(19) -0.0158(16) 0.0053(15) -0.0108(14)
O2 0.0245(18) 0.034(2) 0.0298(18) -0.0173(16) 0.0049(15) -0.0100(15)
O3 0.0160(16) 0.0228(17) 0.0373(19) -0.0114(15) -0.0100(14) 0.0026(13)
C1 0.025(2) 0.015(2) 0.021(2) -0.0084(19) -0.0008(19) -0.0049(18)
C2 0.026(2) 0.019(2) 0.019(2) -0.0105(19) -0.0050(19) -0.0027(19)
C3 0.019(2) 0.019(2) 0.020(2) -0.0086(18) -0.0086(17) -0.0004(17)
C4 0.020(2) 0.016(2) 0.017(2) -0.0074(18) -0.0068(17) -0.0012(17)
C5 0.025(2) 0.017(2) 0.018(2) -0.0066(18) -0.0008(18) -0.0075(18)
C6 0.032(3) 0.022(2) 0.023(2) -0.009(2) -0.007(2) -0.002(2)
C7 0.050(3) 0.021(3) 0.022(2) -0.006(2) -0.004(2) 0.000(2)
C8 0.053(3) 0.022(3) 0.026(3) -0.007(2) 0.005(2) -0.015(2)
C9 0.041(3) 0.033(3) 0.029(3) -0.015(2) 0.009(2) -0.022(2)
C10 0.030(3) 0.022(2) 0.025(2) -0.009(2) -0.001(2) -0.010(2)
C11 0.047(3) 0.028(3) 0.024(2) -0.012(2) -0.019(2) -0.010(2)
C12 0.020(2) 0.048(3) 0.038(3) -0.030(3) -0.004(2) -0.010(2)
C13 0.052(3) 0.035(3) 0.023(2) -0.013(2) -0.004(2) -0.029(3)
C14 0.033(3) 0.031(3) 0.050(3) -0.032(3) -0.017(2) 0.004(2)
C15 0.033(3) 0.064(4) 0.029(3) -0.037(3) 0.012(2) -0.029(3)
C16 0.043(3) 0.036(3) 0.019(2) -0.011(2) -0.008(2) -0.020(2)
C17 0.034(3) 0.042(3) 0.028(3) -0.028(2) -0.004(2) -0.012(2)
C18 0.034(3) 0.027(3) 0.032(3) -0.021(2) -0.009(2) -0.011(2)
C19 0.028(2) 0.035(3) 0.026(2) -0.018(2) -0.005(2) -0.017(2)
C20 0.028(2) 0.030(3) 0.030(3) -0.015(2) -0.016(2) -0.007(2)
C21 0.017(2) 0.017(2) 0.025(2) -0.0102(19) -0.0011(18) -0.0005(17)
C22 0.023(2) 0.024(2) 0.028(2) -0.013(2) -0.0060(19) 0.0006(19)
C23 0.019(2) 0.037(3) 0.042(3) -0.017(3) -0.010(2) 0.005(2)
C24 0.029(3) 0.044(3) 0.050(4) -0.026(3) -0.005(3) 0.011(3)
C25 0.029(3) 0.041(3) 0.045(3) -0.026(3) -0.002(2) 0.007(2)
C26 0.026(2) 0.028(3) 0.030(3) -0.018(2) -0.002(2) -0.001(2)
C27 0.024(2) 0.016(2) 0.022(2) -0.0066(19) -0.0033(18) -0.0045(18)
C28 0.027(2) 0.019(2) 0.023(2) -0.0044(19) -0.0022(19) -0.0098(19)
C29 0.034(3) 0.021(2) 0.029(3) -0.008(2) 0.003(2) -0.013(2)
C30 0.039(3) 0.026(3) 0.027(3) -0.008(2) 0.004(2) -0.015(2)
C31 0.038(3) 0.027(3) 0.020(2) -0.005(2) 0.001(2) -0.011(2)
C32 0.027(2) 0.023(2) 0.020(2) -0.008(2) -0.0005(19) -0.0063(19)
C41 0.045(3) 0.033(3) 0.065(4) -0.023(3) -0.007(3) -0.006(3)
C42 0.034(3) 0.023(3) 0.042(3) -0.017(2) 0.000(2) -0.009(2)
C43 0.050(3) 0.031(3) 0.034(3) -0.015(2) -0.001(3) -0.010(3)
C44 0.042(3) 0.047(3) 0.035(3) -0.018(3) 0.008(3) -0.015(3)
C45 0.031(3) 0.041(3) 0.046(3) -0.023(3) 0.002(2) -0.015(2)
C46 0.048(3) 0.048(4) 0.039(3) -0.025(3) 0.000(3) -0.015(3)
C47 0.038(3) 0.046(3) 0.039(3) -0.025(3) 0.013(2) -0.012(3)
B1 0.036(4) 0.084(6) 0.053(4) -0.046(4) 0.022(3) -0.039(4)
F1 0.050(2) 0.073(3) 0.113(4) -0.062(3) 0.011(2) -0.033(2)
F2 0.072(3) 0.135(5) 0.132(5) -0.108(4) 0.054(3) -0.063(3)
F3 0.031(2) 0.102(4) 0.166(5) -0.074(4) -0.002(3) -0.024(2)
F4 0.131(5) 0.074(3) 0.059(3) -0.020(3) -0.005(3) -0.022(3)

loop_
_atom_type_symbol
_atom_type_description
_atom_type_scat_dispersion_real
_atom_type_scat_dispersion_imag
_atom_type_scat_source
C C 0.0033 0.0016 'International Tables Vol C Tables 4.2.6.8 and 6.1.1.4'
H H 0 0 'International Tables Vol C Tables 4.2.6.8 and 6.1.1.4'
B B 0.0013 0.0007 'International Tables Vol C Tables 4.2.6.8 and 6.1.1.4'
F F 0.0171 0.0103 'International Tables Vol C Tables 4.2.6.8 and 6.1.1.4'
Mo Mo -1.6832 0.6857 'International Tables Vol C Tables 4.2.6.8 and 6.1.1.4'
O O 0.0106 0.006 'International Tables Vol C Tables 4.2.6.8 and 6.1.1.4'
P P 0.1023 0.0942 'International Tables Vol C Tables 4.2.6.8 and 6.1.1.4'

loop_
_geom_angle_atom_site_label_1
_geom_angle_atom_site_label_2
_geom_angle_atom_site_label_3
_geom_angle
C1 Mo1 C4 103.40(18)
C1 Mo1 C3 68.78(17)
C4 Mo1 C3 34.71(17)
C1 Mo1 C12 137.51(18)
C4 Mo1 C12 111.82(18)
C3 Mo1 C12 143.28(18)
C1 Mo1 C13 129.24(19)
C4 Mo1 C13 87.56(17)
C3 Mo1 C13 111.06(18)
C12 Mo1 C13 35.1(2)
C1 Mo1 C14 94.43(19)
C4 Mo1 C14 98.65(18)
C3 Mo1 C14 103.19(17)
C12 Mo1 C14 58.16(18)
C13 Mo1 C14 34.9(2)
C1 Mo1 C11 104.00(19)
C4 Mo1 C11 145.04(18)
C3 Mo1 C11 160.12(18)
C12 Mo1 C11 35.07(19)
C13 Mo1 C11 58.18(18)
C14 Mo1 C11 57.99(18)
C1 Mo1 C15 80.70(18)
C4 Mo1 C15 132.98(19)
C3 Mo1 C15 125.98(18)
C12 Mo1 C15 58.06(18)
C13 Mo1 C15 58.00(18)
C14 Mo1 C15 34.9(2)
C11 Mo1 C15 34.71(19)
C1 Mo1 P1 88.11(13)
C4 Mo1 P1 108.88(12)
C3 Mo1 P1 104.64(11)
C12 Mo1 P1 101.73(14)
C13 Mo1 P1 135.33(15)
C14 Mo1 P1 150.98(14)
C11 Mo1 P1 93.32(13)
C15 Mo1 P1 118.10(16)
C1 Mo1 Mo2 82.57(13)
C4 Mo1 Mo2 56.03(11)
C3 Mo1 Mo2 50.07(11)
C12 Mo1 Mo2 137.07(12)
C13 Mo1 Mo2 138.52(13)
C14 Mo1 Mo2 152.37(13)
C11 Mo1 Mo2 149.38(13)
C15 Mo1 Mo2 162.67(13)
P1 Mo1 Mo2 56.62(3)
C2 Mo2 C3 108.03(18)
C2 Mo2 C4 73.54(17)
C3 Mo2 C4 34.85(17)
C2 Mo2 C16 87.04(18)
C3 Mo2 C16 101.28(18)
C4 Mo2 C16 104.45(17)
C2 Mo2 C20 121.71(18)
C3 Mo2 C20 82.85(17)
C4 Mo2 C20 105.05(17)
C16 Mo2 C20 35.53(18)
C2 Mo2 C19 138.38(17)
C3 Mo2 C19 102.26(17)
C4 Mo2 C19 134.25(17)
C16 Mo2 C19 59.13(18)
C20 Mo2 C19 35.58(18)
C2 Mo2 C17 79.91(18)
C3 Mo2 C17 136.76(18)
C4 Mo2 C17 133.31(17)
C16 Mo2 C17 35.63(19)
C20 Mo2 C17 58.88(18)
C19 Mo2 C17 58.49(18)
C2 Mo2 C18 108.30(18)
C3 Mo2 C18 137.11(17)
C4 Mo2 C18 162.65(16)
C16 Mo2 C18 58.98(18)
C20 Mo2 C18 58.82(18)
C19 Mo2 C18 35.05(17)
C17 Mo2 C18 35.00(18)
C2 Mo2 P1 86.59(13)
C3 Mo2 P1 110.20(12)
C4 Mo2 P1 103.39(11)
C16 Mo2 P1 148.32(14)
C20 Mo2 P1 144.47(14)
C19 Mo2 P1 109.08(13)
C17 Mo2 P1 112.70(14)
C18 Mo2 P1 93.96(13)
C2 Mo2 Mo1 89.18(12)
C3 Mo2 Mo1 56.30(11)
C4 Mo2 Mo1 50.60(10)
C16 Mo2 Mo1 154.61(13)
C20 Mo2 Mo1 135.91(13)
C19 Mo2 Mo1 131.86(12)
C17 Mo2 Mo1 165.20(13)
C18 Mo2 Mo1 145.09(13)
P1 Mo2 Mo1 56.18(3)
C21 P1 C27 104.5(2)
C21 P1 Mo1 119.03(15)
C27 P1 Mo1 121.63(15)
C21 P1 Mo2 115.89(15)
C27 P1 Mo2 125.96(15)
Mo1 P1 Mo2 67.19(3)
C3 O3 H3 130(6)
O1 C1 Mo1 174.4(4)
O2 C2 Mo2 175.4(4)
C4 C3 O3 134.1(4)
C4 C3 Mo2 79.8(3)
O3 C3 Mo2 138.4(3)
C4 C3 Mo1 66.0(2)
O3 C3 Mo1 135.9(3)
Mo2 C3 Mo1 73.63(13)
C3 C4 C5 135.3(4)
C3 C4 Mo1 79.3(3)
C5 C4 Mo1 137.4(3)
C3 C4 Mo2 65.3(3)
C5 C4 Mo2 136.8(3)
Mo1 C4 Mo2 73.37(13)
C10 C5 C6 119.4(4)
C10 C5 C4 121.3(4)
C6 C5 C4 119.3(4)
C7 C6 C5 119.7(5)
C7 C6 H6 120.2
C5 C6 H6 120.2
C8 C7 C6 120.8(5)
C8 C7 H7 119.6
C6 C7 H7 119.6
C7 C8 C9 120.1(5)
C7 C8 H8 120
C9 C8 H8 120
C10 C9 C8 120.2(5)
C10 C9 H9 119.9
C8 C9 H9 119.9
C9 C10 C5 119.9(5)
C9 C10 H10 120.1
C5 C10 H10 120.1
C15 C11 C12 107.7(5)
C15 C11 Mo1 73.0(3)
C12 C11 Mo1 71.3(3)
C15 C11 H11 126.1
C12 C11 H11 126.1
Mo1 C11 H11 121.3
C13 C12 C11 108.2(5)
C13 C12 Mo1 72.8(3)
C11 C12 Mo1 73.6(3)
C13 C12 H12 125.9
C11 C12 H12 125.9
Mo1 C12 H12 119.5
C14 C13 C12 108.2(5)
C14 C13 Mo1 73.3(3)
C12 C13 Mo1 72.2(3)
C14 C13 H13 125.9
C12 C13 H13 125.9
Mo1 C13 H13 120.4
C13 C14 C15 107.9(5)
C13 C14 Mo1 71.8(3)
C15 C14 Mo1 73.0(3)
C13 C14 H14 126.1
C15 C14 H14 126.1
Mo1 C14 H14 120.9
C11 C15 C14 108.0(5)
C11 C15 Mo1 72.3(3)
C14 C15 Mo1 72.1(3)
C11 C15 H15 126
C14 C15 H15 126
Mo1 C15 H15 121.3
C20 C16 C17 107.8(5)
C20 C16 Mo2 72.3(3)
C17 C16 Mo2 73.8(3)
C20 C16 H16 126.1
C17 C16 H16 126.1
Mo2 C16 H16 119.7
C18 C17 C16 108.0(5)
C18 C17 Mo2 73.0(3)
C16 C17 Mo2 70.6(3)
C18 C17 H17 126
C16 C17 H17 126
Mo2 C17 H17 122.1
C19 C18 C17 107.7(5)
C19 C18 Mo2 71.1(3)
C17 C18 Mo2 72.0(3)
C19 C18 H18 126.2
C17 C18 H18 126.2
Mo2 C18 H18 122.5
C18 C19 C20 108.4(4)
C18 C19 Mo2 73.9(3)
C20 C19 Mo2 71.5(3)
C18 C19 H19 125.8
C20 C19 H19 125.8
Mo2 C19 H19 120.6
C16 C20 C19 108.1(4)
C16 C20 Mo2 72.2(3)
C19 C20 Mo2 72.9(3)
C16 C20 H20 126
C19 C20 H20 126
Mo2 C20 H20 120.7
C22 C21 C26 111.0(4)
C22 C21 P1 115.1(3)
C26 C21 P1 111.2(3)
C22 C21 H21 106.3
C26 C21 H21 106.3
P1 C21 H21 106.3
C23 C22 C21 110.8(4)
C23 C22 H22A 109.5
C21 C22 H22A 109.5
C23 C22 H22B 109.5
C21 C22 H22B 109.5
H22A C22 H22B 108.1
C24 C23 C22 110.6(4)
C24 C23 H23A 109.5
C22 C23 H23A 109.5
C24 C23 H23B 109.5
C22 C23 H23B 109.5
H23A C23 H23B 108.1
C25 C24 C23 111.4(5)
C25 C24 H24A 109.4
C23 C24 H24A 109.4
C25 C24 H24B 109.4
C23 C24 H24B 109.4
H24A C24 H24B 108
C24 C25 C26 110.9(5)
C24 C25 H25A 109.5
C26 C25 H25A 109.5
C24 C25 H25B 109.5
C26 C25 H25B 109.5
H25A C25 H25B 108.1
C25 C26 C21 111.2(4)
C25 C26 H26A 109.4
C21 C26 H26A 109.4
C25 C26 H26B 109.4
C21 C26 H26B 109.4
H26A C26 H26B 108
C28 C27 C32 110.0(4)
C28 C27 P1 114.3(3)
C32 C27 P1 111.6(3)
C28 C27 H27 106.9
C32 C27 H27 106.9
P1 C27 H27 106.9
C27 C28 C29 111.9(4)
C27 C28 H28A 109.2
C29 C28 H28A 109.2
C27 C28 H28B 109.2
C29 C28 H28B 109.2
H28A C28 H28B 107.9
C30 C29 C28 111.8(4)
C30 C29 H29A 109.3
C28 C29 H29A 109.3
C30 C29 H29B 109.3
C28 C29 H29B 109.3
H29A C29 H29B 107.9
C29 C30 C31 111.5(4)
C29 C30 H30A 109.3
C31 C30 H30A 109.3
C29 C30 H30B 109.3
C31 C30 H30B 109.3
H30A C30 H30B 108
C32 C31 C30 111.0(4)
C32 C31 H31A 109.4
C30 C31 H31A 109.4
C32 C31 H31B 109.4
C30 C31 H31B 109.4
H31A C31 H31B 108
C31 C32 C27 112.4(4)
C31 C32 H32A 109.1
C27 C32 H32A 109.1
C31 C32 H32B 109.1
C27 C32 H32B 109.1
H32A C32 H32B 107.8
C42 C41 H41A 109.5
C42 C41 H41B 109.5
H41A C41 H41B 109.5
C42 C41 H41C 109.5
H41A C41 H41C 109.5
H41B C41 H41C 109.5
C47 C42 C43 117.1(5)
C47 C42 C41 122.1(5)
C43 C42 C41 120.7(5)
C44 C43 C42 121.7(5)
C44 C43 H43 119.2
C42 C43 H43 119.2
C43 C44 C45 120.1(5)
C43 C44 H44 119.9
C45 C44 H44 119.9
C46 C45 C44 119.0(5)
C46 C45 H45 120.5
C44 C45 H45 120.5
C45 C46 C47 120.1(6)
C45 C46 H46 119.9
C47 C46 H46 119.9
C42 C47 C46 121.9(5)
C42 C47 H47 119
C46 C47 H47 119
F3 B1 F1 117.7(7)
F3 B1 F2 111.6(6)
F1 B1 F2 111.4(5)
F3 B1 F4 103.4(6)
F1 B1 F4 105.0(6)
F2 B1 F4 106.7(7)

loop_
_geom_bond_atom_site_label_1
_geom_bond_atom_site_label_2
_geom_bond_distance
Mo1 C1 1.970(5)
Mo1 C4 2.143(4)
Mo1 C3 2.304(4)
Mo1 C12 2.320(5)
Mo1 C13 2.328(5)
Mo1 C14 2.347(5)
Mo1 C11 2.350(5)
Mo1 C15 2.358(4)
Mo1 P1 2.3949(11)
Mo1 Mo2 2.6572(5)
Mo2 C2 2.004(5)
Mo2 C3 2.124(4)
Mo2 C4 2.300(4)
Mo2 C16 2.315(5)
Mo2 C20 2.316(4)
Mo2 C19 2.334(4)
Mo2 C17 2.357(4)
Mo2 C18 2.371(4)
Mo2 P1 2.4071(11)
P1 C21 1.866(4)
P1 C27 1.868(5)
O1 C1 1.149(6)
O2 C2 1.136(6)
O3 C3 1.351(5)
O3 H3 0.96(2)
C3 C4 1.335(6)
C4 C5 1.466(6)
C5 C10 1.397(7)
C5 C6 1.408(7)
C6 C7 1.391(7)
C6 H6 0.93
C7 C8 1.371(8)
C7 H7 0.93
C8 C9 1.395(8)
C8 H8 0.93
C9 C10 1.392(7)
C9 H9 0.93
C10 H10 0.93
C11 C15 1.404(8)
C11 C12 1.407(8)
C11 H11 0.93
C12 C13 1.401(8)
C12 H12 0.93
C13 C14 1.401(8)
C13 H13 0.93
C14 C15 1.410(8)
C14 H14 0.93
C15 H15 0.93
C16 C20 1.413(7)
C16 C17 1.430(8)
C16 H16 0.93
C17 C18 1.422(7)
C17 H17 0.93
C18 C19 1.417(7)
C18 H18 0.93
C19 C20 1.421(7)
C19 H19 0.93
C20 H20 0.93
C21 C22 1.528(6)
C21 C26 1.534(6)
C21 H21 0.98
C22 C23 1.528(7)
C22 H22A 0.97
C22 H22B 0.97
C23 C24 1.524(8)
C23 H23A 0.97
C23 H23B 0.97
C24 C25 1.519(8)
C24 H24A 0.97
C24 H24B 0.97
C25 C26 1.530(7)
C25 H25A 0.97
C25 H25B 0.97
C26 H26A 0.97
C26 H26B 0.97
C27 C28 1.532(6)
C27 C32 1.539(6)
C27 H27 0.98
C28 C29 1.544(6)
C28 H28A 0.97
C28 H28B 0.97
C29 C30 1.514(7)
C29 H29A 0.97
C29 H29B 0.97
C30 C31 1.517(7)
C30 H30A 0.97
C30 H30B 0.97
C31 C32 1.514(6)
C31 H31A 0.97
C31 H31B 0.97
C32 H32A 0.97
C32 H32B 0.97
C41 C42 1.494(8)
C41 H41A 0.96
C41 H41B 0.96
C41 H41C 0.96
C42 C47 1.381(8)
C42 C43 1.391(8)
C43 C44 1.369(8)
C43 H43 0.93
C44 C45 1.397(8)
C44 H44 0.93
C45 C46 1.368(8)
C45 H45 0.93
C46 C47 1.383(9)
C46 H46 0.93
C47 H47 0.93
B1 F3 1.312(9)
B1 F1 1.331(8)
B1 F2 1.383(8)
B1 F4 1.433(9)
